data_7156056
loop_
_publ_author_name
'Cast\'an, A'
'Badorrey, R.'
'G\'alvez, J A'
'L\'opez-Ram-de-V\'iu, P'
'D\'iaz-de-Villegas, M D'

_publ_section_title
;
 Michael addition of carbonyl compounds to nitroolefins under the
 catalysis of new pyrrolidine-based bifunctional organocatalysts.
;
_journal_issue 6
_journal_name_full 'Organic &amp; biomolecular chemistry'
_journal_page_first 924
_journal_page_last 935
_journal_paper_doi 10.1039/c7ob02798b
_journal_volume 16
_journal_year 2018
_chemical_absolute_configuration rm
_chemical_formula_sum 'C23 H30 N2 O4 S'
_chemical_formula_weight 430.55
_chemical_name_systematic
; 
(2S,4S)-1-benzyl-2-(2,2-dimethyl-1,3-dioxolan-4-yl)-4-(tosylamine)pyrrolidine 
;
_space_group_IT_number 19
_space_group_name_Hall 'P 2ac 2ab'
_space_group_name_H-M_alt 'P 21 21 21'
_symmetry_cell_setting orthorhombic
_symmetry_space_group_name_Hall 'P 2ac 2ab'
_symmetry_space_group_name_H-M 'P 21 21 21'
_atom_sites_solution_hydrogens geom
_atom_sites_solution_primary direct
_atom_sites_solution_secondary difmap
_audit_creation_method SHELXL-97
_audit_update_record
;
2017-11-15 deposited with the CCDC.
2018-01-05 downloaded from the CCDC.
;
_cell_angle_alpha 90.00
_cell_angle_beta 90.00
_cell_angle_gamma 90.00
_cell_formula_units_Z 4
_cell_length_a 9.7197(6)
_cell_length_b 12.3037(5)
_cell_length_c 19.6860(9)
_cell_measurement_reflns_used 3322
_cell_measurement_temperature 293(2)
_cell_measurement_theta_max 21.2480
_cell_measurement_theta_min 3.4600
_cell_volume 2354.2(2)
_computing_structure_refinement 'SHELXL-97 (Sheldrick, 1997)'
_computing_structure_solution 'SHELXS-97 (Sheldrick, 1990)'
_diffrn_ambient_temperature 293(2)
_diffrn_measured_fraction_theta_full 0.998
_diffrn_measured_fraction_theta_max 0.924
_diffrn_measurement_device_type 'Xcalibur, Sapphire3'
_diffrn_radiation_monochromator graphite
_diffrn_radiation_source 'fine-focus sealed tube'
_diffrn_radiation_type MoK\a
_diffrn_radiation_wavelength 0.71073
_diffrn_reflns_av_R_equivalents 0.0581
_diffrn_reflns_av_sigmaI/netI 0.0748
_diffrn_reflns_limit_h_max 12
_diffrn_reflns_limit_h_min -14
_diffrn_reflns_limit_k_max 17
_diffrn_reflns_limit_k_min -16
_diffrn_reflns_limit_l_max 28
_diffrn_reflns_limit_l_min -24
_diffrn_reflns_number 27289
_diffrn_reflns_theta_full 25.50
_diffrn_reflns_theta_max 31.12
_diffrn_reflns_theta_min 2.95
_exptl_absorpt_coefficient_mu 0.167
_exptl_absorpt_correction_T_max 1.00000
_exptl_absorpt_correction_T_min 0.89277
_exptl_absorpt_correction_type multi-scan
_exptl_absorpt_process_details
; 
CrysAlisPro, Agilent Technologies,
Version 1.171.35.15 (release 03-08-2011 CrysAlis171 .NET)
(compiled Aug  3 2011,13:03:54)
Empirical absorption correction using spherical harmonics,
 implemented in SCALE3 ABSPACK scaling algorithm. 
;
_exptl_crystal_colour colourless
_exptl_crystal_density_diffrn 1.215
_exptl_crystal_density_method 'not measured'
_exptl_crystal_description prims
_exptl_crystal_F_000 920
_exptl_crystal_size_max 0.43
_exptl_crystal_size_mid 0.15
_exptl_crystal_size_min 0.06
_refine_diff_density_max 0.383
_refine_diff_density_min -0.226
_refine_diff_density_rms 0.033
_refine_ls_abs_structure_details 'Flack H D (1983), Acta Cryst. A39, 876-881'
_refine_ls_abs_structure_Flack -0.02(9)
_refine_ls_extinction_method none
_refine_ls_goodness_of_fit_ref 0.994
_refine_ls_hydrogen_treatment mixed
_refine_ls_matrix_type full
_refine_ls_number_parameters 271
_refine_ls_number_reflns 6801
_refine_ls_number_restraints 0
_refine_ls_restrained_S_all 0.994
_refine_ls_R_factor_all 0.1471
_refine_ls_R_factor_gt 0.0664
_refine_ls_shift/su_max 0.000
_refine_ls_shift/su_mean 0.000
_refine_ls_structure_factor_coef Fsqd
_refine_ls_weighting_details 'calc w=1/[\s^2^(Fo^2^)+(0.0333P)^2^+0.3580P] where P=(Fo^2^+2Fc^2^)/3'
_refine_ls_weighting_scheme calc
_refine_ls_wR_factor_gt 0.1025
_refine_ls_wR_factor_ref 0.1263
_reflns_number_gt 3460
_reflns_number_total 6801
_reflns_threshold_expression >2sigma(I)
_cod_data_source_file c7ob02798b2.cif
_cod_data_source_block shelxl
_cod_depositor_comments
;
The following automatic conversions were performed:

'_symmetry_cell_setting' value 'Orthorhombic' changed to
'orthorhombic' according to
/home/data/users/saulius/crontab/automatic-downloads/rss-feeds/RSC/lib/dictionaries/cif_core.dic
dictionary named 'cif_core.dic' version 2.4.2 from 2011-04-26.

Automatic conversion script
Id: cif_fix_values 4973 2017-02-22 13:04:09Z antanas 

 Adding full bibliography for 7156056.cif.
;
_cod_database_code 7156056

loop_
_symmetry_equiv_pos_as_xyz
'x, y, z'
'-x+1/2, -y, z+1/2'
'x+1/2, -y+1/2, -z'
'-x, y+1/2, -z+1/2'

loop_
_atom_site_label
_atom_site_type_symbol
_atom_site_fract_x
_atom_site_fract_y
_atom_site_fract_z
_atom_site_U_iso_or_equiv
_atom_site_adp_type
_atom_site_occupancy
_atom_site_symmetry_multiplicity
_atom_site_calc_flag
_atom_site_refinement_flags
S1 S 0.62360(11) 0.52209(6) 0.91798(5) 0.0787(3) Uani 1 1 d .
O1 O 0.5743(4) 0.48210(19) 0.98204(12) 0.1218(11) Uani 1 1 d .
O2 O 0.7568(3) 0.4931(2) 0.89372(16) 0.1241(11) Uani 1 1 d .
O3 O 0.2514(2) 0.36001(13) 0.85482(9) 0.0584(5) Uani 1 1 d .
O4 O 0.2440(3) 0.18626(16) 0.82308(13) 0.1138(10) Uani 1 1 d .
N1 N 0.2997(2) 0.54821(14) 0.76912(10) 0.0461(5) Uani 1 1 d .
N2 N 0.5121(3) 0.48537(18) 0.86319(11) 0.0617(6) Uani 1 1 d .
HN2 H 0.4389 0.4540 0.8780 0.074 Uiso 1 1 calc R
C1 C 0.4373(3) 0.5938(2) 0.76461(14) 0.0509(7) Uani 1 1 d .
H1A H 0.4469 0.6575 0.7933 0.061 Uiso 1 1 calc R
H1B H 0.4605 0.6129 0.7182 0.061 Uiso 1 1 calc R
C2 C 0.5244(3) 0.5008(2) 0.79003(13) 0.0546(7) Uani 1 1 d .
H2 H 0.6209 0.5106 0.7769 0.065 Uiso 1 1 calc R
C3 C 0.4610(3) 0.4047(2) 0.75262(15) 0.0566(7) Uani 1 1 d .
H3A H 0.4715 0.3383 0.7786 0.068 Uiso 1 1 calc R
H3B H 0.5037 0.3950 0.7085 0.068 Uiso 1 1 calc R
C4 C 0.3074(3) 0.43519(18) 0.74506(13) 0.0482(7) Uani 1 1 d .
H4 H 0.2821 0.4327 0.6969 0.058 Uiso 1 1 calc R
C5 C 0.2101(3) 0.36385(19) 0.78498(14) 0.0524(7) Uani 1 1 d .
H5 H 0.1164 0.3927 0.7816 0.063 Uiso 1 1 calc R
C6 C 0.2115(4) 0.2442(2) 0.76342(16) 0.0691(9) Uani 1 1 d .
H6A H 0.1222 0.2225 0.7461 0.083 Uiso 1 1 calc R
H6B H 0.2802 0.2316 0.7286 0.083 Uiso 1 1 calc R
C7 C 0.2207(4) 0.2534(2) 0.87932(16) 0.0681(9) Uani 1 1 d .
C8 C 0.0769(4) 0.2469(3) 0.90601(19) 0.0945(12) Uani 1 1 d .
H8A H 0.0673 0.2948 0.9442 0.142 Uiso 1 1 calc R
H8B H 0.0577 0.1737 0.9199 0.142 Uiso 1 1 calc R
H8C H 0.0135 0.2680 0.8710 0.142 Uiso 1 1 calc R
C9 C 0.3255(4) 0.2263(4) 0.9334(2) 0.1254(16) Uani 1 1 d .
H9A H 0.3102 0.2713 0.9725 0.188 Uiso 1 1 calc R
H9B H 0.4164 0.2391 0.9160 0.188 Uiso 1 1 calc R
H9C H 0.3165 0.1512 0.9460 0.188 Uiso 1 1 calc R
C10 C 0.1933(3) 0.6156(2) 0.73776(14) 0.0580(8) Uani 1 1 d .
H10A H 0.1085 0.5743 0.7343 0.070 Uiso 1 1 calc R
H10B H 0.2216 0.6356 0.6922 0.070 Uiso 1 1 calc R
C11 C 0.1683(3) 0.7164(2) 0.77885(14) 0.0501(7) Uani 1 1 d .
C12 C 0.1748(3) 0.8189(2) 0.75032(15) 0.0579(7) Uani 1 1 d .
H12 H 0.1958 0.8261 0.7044 0.069 Uiso 1 1 calc R
C13 C 0.1506(3) 0.9113(2) 0.7890(2) 0.0718(9) Uani 1 1 d .
H13 H 0.1564 0.9797 0.7692 0.086 Uiso 1 1 calc R
C14 C 0.1185(4) 0.9017(3) 0.8558(2) 0.0843(10) Uani 1 1 d .
H14 H 0.1007 0.9635 0.8816 0.101 Uiso 1 1 calc R
C15 C 0.1122(4) 0.8007(3) 0.88533(17) 0.0802(9) Uani 1 1 d .
H15 H 0.0919 0.7943 0.9313 0.096 Uiso 1 1 calc R
C16 C 0.1359(3) 0.7089(2) 0.84718(15) 0.0660(8) Uani 1 1 d .
H16 H 0.1301 0.6408 0.8676 0.079 Uiso 1 1 calc R
C17 C 0.6196(3) 0.6650(2) 0.92298(12) 0.0524(7) Uani 1 1 d .
C18 C 0.7417(3) 0.7222(2) 0.92673(14) 0.0640(8) Uani 1 1 d .
H18 H 0.8253 0.6863 0.9215 0.077 Uiso 1 1 calc R
C19 C 0.7390(4) 0.8331(3) 0.93835(15) 0.0747(9) Uani 1 1 d .
H19 H 0.8216 0.8710 0.9410 0.090 Uiso 1 1 calc R
C20 C 0.6178(5) 0.8883(2) 0.94608(15) 0.0748(9) Uani 1 1 d .
C21 C 0.4959(4) 0.8300(3) 0.94012(14) 0.0713(9) Uani 1 1 d .
H21 H 0.4123 0.8663 0.9436 0.086 Uiso 1 1 calc R
C22 C 0.4969(3) 0.7199(2) 0.92917(13) 0.0616(8) Uani 1 1 d .
H22 H 0.4142 0.6822 0.9259 0.074 Uiso 1 1 calc R
C23 C 0.6154(6) 1.0092(3) 0.9613(2) 0.1330(17) Uani 1 1 d .
H23A H 0.7080 1.0362 0.9634 0.199 Uiso 1 1 calc R
H23B H 0.5707 1.0214 1.0041 0.199 Uiso 1 1 calc R
H23C H 0.5661 1.0465 0.9260 0.199 Uiso 1 1 calc R

loop_
_atom_site_aniso_label
_atom_site_aniso_U_11
_atom_site_aniso_U_22
_atom_site_aniso_U_33
_atom_site_aniso_U_23
_atom_site_aniso_U_13
_atom_site_aniso_U_12
S1 0.0949(7) 0.0562(4) 0.0852(6) -0.0055(4) -0.0428(6) 0.0098(5)
O1 0.216(3) 0.0773(15) 0.0720(15) 0.0237(13) -0.0576(18) -0.0251(18)
O2 0.0816(18) 0.0993(17) 0.191(3) -0.0636(19) -0.0649(19) 0.0425(15)
O3 0.0670(14) 0.0471(10) 0.0610(12) 0.0021(9) -0.0026(11) -0.0090(9)
O4 0.202(3) 0.0430(11) 0.0968(18) -0.0009(13) 0.027(2) 0.0128(15)
N1 0.0462(14) 0.0374(11) 0.0547(13) -0.0014(9) -0.0061(11) -0.0015(9)
N2 0.0673(17) 0.0579(14) 0.0601(14) -0.0024(12) -0.0180(12) -0.0114(12)
C1 0.0546(18) 0.0447(14) 0.0533(16) -0.0016(12) 0.0020(14) -0.0100(13)
C2 0.0461(16) 0.0582(18) 0.0593(17) -0.0080(14) 0.0004(14) -0.0058(14)
C3 0.055(2) 0.0514(16) 0.0630(18) -0.0111(14) 0.0040(15) 0.0038(13)
C4 0.0556(19) 0.0422(13) 0.0468(15) -0.0059(11) -0.0082(14) -0.0008(12)
C5 0.0504(18) 0.0429(14) 0.0640(18) -0.0037(13) -0.0074(15) -0.0016(12)
C6 0.083(2) 0.0451(15) 0.079(2) -0.0077(15) -0.0120(18) -0.0134(15)
C7 0.087(3) 0.0465(16) 0.071(2) 0.0071(15) 0.0049(19) 0.0006(15)
C8 0.099(3) 0.080(2) 0.105(3) 0.018(2) 0.012(2) -0.020(2)
C9 0.123(4) 0.130(4) 0.124(3) 0.058(3) -0.005(3) 0.025(3)
C10 0.0605(19) 0.0513(16) 0.0621(18) 0.0012(13) -0.0173(16) 0.0022(13)
C11 0.0448(17) 0.0442(15) 0.0614(18) 0.0012(13) -0.0037(14) -0.0002(12)
C12 0.0486(18) 0.0501(16) 0.0749(19) 0.0066(15) 0.0069(15) 0.0009(13)
C13 0.050(2) 0.0451(17) 0.120(3) 0.0019(18) 0.011(2) 0.0003(14)
C14 0.062(2) 0.076(2) 0.114(3) -0.033(2) 0.012(2) 0.007(2)
C15 0.069(2) 0.104(3) 0.067(2) -0.015(2) 0.0057(18) 0.012(2)
C16 0.061(2) 0.0690(19) 0.0678(19) 0.0068(16) 0.0020(17) 0.0032(16)
C17 0.0554(19) 0.0554(15) 0.0463(15) -0.0020(12) -0.0115(15) 0.0002(14)
C18 0.055(2) 0.075(2) 0.0616(19) -0.0057(16) -0.0093(16) 0.0068(16)
C19 0.083(3) 0.071(2) 0.070(2) 0.0019(17) -0.011(2) -0.022(2)
C20 0.105(3) 0.060(2) 0.0586(19) -0.0005(15) -0.004(2) 0.002(2)
C21 0.080(3) 0.072(2) 0.062(2) -0.0007(16) 0.0055(18) 0.0201(19)
C22 0.055(2) 0.068(2) 0.0617(19) 0.0021(15) -0.0063(15) -0.0011(16)
C23 0.201(5) 0.057(2) 0.141(3) -0.014(2) -0.013(4) 0.006(3)

loop_
_atom_type_symbol
_atom_type_description
_atom_type_scat_dispersion_real
_atom_type_scat_dispersion_imag
_atom_type_scat_source
C C 0.0033 0.0016 'International Tables Vol C Tables 4.2.6.8 and 6.1.1.4'
H H 0.0000 0.0000 'International Tables Vol C Tables 4.2.6.8 and 6.1.1.4'
N N 0.0061 0.0033 'International Tables Vol C Tables 4.2.6.8 and 6.1.1.4'
O O 0.0106 0.0060 'International Tables Vol C Tables 4.2.6.8 and 6.1.1.4'
S S 0.1246 0.1234 'International Tables Vol C Tables 4.2.6.8 and 6.1.1.4'

loop_
_geom_angle_atom_site_label_1
_geom_angle_atom_site_label_2
_geom_angle_atom_site_label_3
_geom_angle
O2 S1 O1 120.8(2)
O2 S1 N2 108.65(14)
O1 S1 N2 105.68(16)
O2 S1 C17 106.77(17)
O1 S1 C17 106.59(14)
N2 S1 C17 107.80(13)
C7 O3 C5 107.2(2)
C7 O4 C6 108.9(2)
C1 N1 C10 114.0(2)
C1 N1 C4 107.4(2)
C10 N1 C4 115.8(2)
C2 N2 S1 125.2(2)
C2 N2 HN2 117.4
S1 N2 HN2 117.4
N1 C1 C2 101.7(2)
N1 C1 H1A 111.4
C2 C1 H1A 111.4
N1 C1 H1B 111.4
C2 C1 H1B 111.4
H1A C1 H1B 109.3
N2 C2 C1 112.3(2)
N2 C2 C3 110.1(2)
C1 C2 C3 101.6(2)
N2 C2 H2 110.8
C1 C2 H2 110.8
C3 C2 H2 110.8
C2 C3 C4 104.4(2)
C2 C3 H3A 110.9
C4 C3 H3A 110.9
C2 C3 H3B 110.9
C4 C3 H3B 110.9
H3A C3 H3B 108.9
N1 C4 C5 110.5(2)
N1 C4 C3 104.3(2)
C5 C4 C3 114.4(2)
N1 C4 H4 109.2
C5 C4 H4 109.2
C3 C4 H4 109.2
O3 C5 C4 110.1(2)
O3 C5 C6 103.4(2)
C4 C5 C6 114.1(2)
O3 C5 H5 109.7
C4 C5 H5 109.7
C6 C5 H5 109.7
O4 C6 C5 104.9(2)
O4 C6 H6A 110.8
C5 C6 H6A 110.8
O4 C6 H6B 110.8
C5 C6 H6B 110.8
H6A C6 H6B 108.8
O4 C7 O3 104.0(2)
O4 C7 C8 113.4(3)
O3 C7 C8 111.3(3)
O4 C7 C9 108.5(3)
O3 C7 C9 107.5(3)
C8 C7 C9 111.8(3)
C7 C8 H8A 109.5
C7 C8 H8B 109.5
H8A C8 H8B 109.5
C7 C8 H8C 109.5
H8A C8 H8C 109.5
H8B C8 H8C 109.5
C7 C9 H9A 109.5
C7 C9 H9B 109.5
H9A C9 H9B 109.5
C7 C9 H9C 109.5
H9A C9 H9C 109.5
H9B C9 H9C 109.5
N1 C10 C11 110.8(2)
N1 C10 H10A 109.5
C11 C10 H10A 109.5
N1 C10 H10B 109.5
C11 C10 H10B 109.5
H10A C10 H10B 108.1
C12 C11 C16 117.8(3)
C12 C11 C10 121.9(2)
C16 C11 C10 120.3(2)
C11 C12 C13 121.1(3)
C11 C12 H12 119.5
C13 C12 H12 119.5
C14 C13 C12 120.0(3)
C14 C13 H13 120.0
C12 C13 H13 120.0
C13 C14 C15 119.9(3)
C13 C14 H14 120.0
C15 C14 H14 120.0
C14 C15 C16 120.3(3)
C14 C15 H15 119.8
C16 C15 H15 119.8
C15 C16 C11 120.9(3)
C15 C16 H16 119.6
C11 C16 H16 119.6
C22 C17 C18 119.4(2)
C22 C17 S1 120.9(2)
C18 C17 S1 119.5(2)
C17 C18 C19 119.6(3)
C17 C18 H18 120.2
C19 C18 H18 120.2
C20 C19 C18 121.6(3)
C20 C19 H19 119.2
C18 C19 H19 119.2
C19 C20 C21 117.9(3)
C19 C20 C23 121.4(4)
C21 C20 C23 120.6(4)
C22 C21 C20 121.1(3)
C22 C21 H21 119.4
C20 C21 H21 119.4
C21 C22 C17 120.3(3)
C21 C22 H22 119.9
C17 C22 H22 119.9
C20 C23 H23A 109.5
C20 C23 H23B 109.5
H23A C23 H23B 109.5
C20 C23 H23C 109.5
H23A C23 H23C 109.5
H23B C23 H23C 109.5

loop_
_geom_bond_atom_site_label_1
_geom_bond_atom_site_label_2
_geom_bond_distance
S1 O2 1.425(3)
S1 O1 1.436(3)
S1 N2 1.594(2)
S1 C17 1.762(3)
O3 C7 1.429(3)
O3 C5 1.433(3)
O4 C7 1.400(3)
O4 C6 1.410(3)
N1 C1 1.453(3)
N1 C10 1.462(3)
N1 C4 1.471(3)
N2 C2 1.457(3)
N2 HN2 0.8600
C1 C2 1.509(4)
C1 H1A 0.9700
C1 H1B 0.9700
C2 C3 1.522(4)
C2 H2 0.9800
C3 C4 1.547(4)
C3 H3A 0.9700
C3 H3B 0.9700
C4 C5 1.511(4)
C4 H4 0.9800
C5 C6 1.533(3)
C5 H5 0.9800
C6 H6A 0.9700
C6 H6B 0.9700
C7 C8 1.495(4)
C7 C9 1.511(5)
C8 H8A 0.9600
C8 H8B 0.9600
C8 H8C 0.9600
C9 H9A 0.9600
C9 H9B 0.9600
C9 H9C 0.9600
C10 C11 1.501(3)
C10 H10A 0.9700
C10 H10B 0.9700
C11 C12 1.382(3)
C11 C16 1.384(4)
C12 C13 1.389(4)
C12 H12 0.9300
C13 C14 1.356(4)
C13 H13 0.9300
C14 C15 1.374(4)
C14 H14 0.9300
C15 C16 1.376(4)
C15 H15 0.9300
C16 H16 0.9300
C17 C22 1.376(4)
C17 C18 1.382(4)
C18 C19 1.384(4)
C18 H18 0.9300
C19 C20 1.368(5)
C19 H19 0.9300
C20 C21 1.390(5)
C20 C23 1.518(4)
C21 C22 1.372(4)
C21 H21 0.9300
C22 H22 0.9300
C23 H23A 0.9600
C23 H23B 0.9600
C23 H23C 0.9600
